data_7111751
loop_
_publ_author_name
'Bell, Toby D. M.'
'Bhosale, Sheshanath V.'
'Forsyth, Craig M.'
'Hayne, David'
'Ghiggino, Kenneth P.'
'Hutchison, James A.'
'Jani, Chintan H.'
'Langford, Steven J.'
'Lee, Marcia A.-P.'
'Woodward, Clint P.'

_publ_section_title
;
 Melt-induced fluorescent signature in a simple naphthalenediimide
;
_journal_issue 27
_journal_name_full 'Chemical Communications'
_journal_page_first 4881
_journal_page_last 4883
_journal_paper_doi 10.1039/c0cc00865f
_journal_volume 46
_journal_year 2010
_chemical_formula_moiety 'C36 H34 N2 O12 S2'
_chemical_formula_sum 'C36 H34 N2 O12 S2'
_chemical_formula_weight 750.77
_chemical_name_systematic
;
?
;
_space_group_IT_number 2
_symmetry_cell_setting triclinic
_symmetry_space_group_name_Hall '-P 1'
_symmetry_space_group_name_H-M 'P -1'
_atom_sites_solution_hydrogens geom
_atom_sites_solution_primary direct
_atom_sites_solution_secondary difmap
_audit_creation_method SHELXL-97
_cell_angle_alpha 95.651(5)
_cell_angle_beta 95.316(5)
_cell_angle_gamma 93.561(5)
_cell_formula_units_Z 1
_cell_length_a 4.8437(4)
_cell_length_b 7.3713(8)
_cell_length_c 23.573(2)
_cell_measurement_temperature 123(2)
_cell_volume 831.81(13)
_computing_cell_refinement 'Bruker Apex2 v2.0 (Bruker AXS, 2005)'
_computing_data_collection 'Bruker Apex2 v2.0 (Bruker AXS, 2005)'
_computing_data_reduction 'Bruker Apex2 v2.0 (Bruker AXS, 2005)'
_computing_molecular_graphics 'X-Seed (Barbour, 2001)'
_computing_publication_material 'CIFTAB (Sheldrick, 1997)'
_computing_structure_refinement 'SHELXL-97 (Sheldrick, 1997)'
_computing_structure_solution 'SHELXS-97 (Sheldrick, 1990)'
_diffrn_ambient_temperature 123(2)
_diffrn_measured_fraction_theta_full 0.995
_diffrn_measured_fraction_theta_max 0.995
_diffrn_measurement_device_type 'Bruker X8 Apex CCD'
_diffrn_measurement_method 'phi and omega scans'
_diffrn_radiation_monochromator graphite
_diffrn_radiation_source 'fine-focus sealed tube'
_diffrn_radiation_type MoK\a
_diffrn_radiation_wavelength 0.71073
_diffrn_reflns_av_R_equivalents 0.0309
_diffrn_reflns_av_sigmaI/netI 0.0311
_diffrn_reflns_limit_h_max 6
_diffrn_reflns_limit_h_min -6
_diffrn_reflns_limit_k_max 9
_diffrn_reflns_limit_k_min -9
_diffrn_reflns_limit_l_max 30
_diffrn_reflns_limit_l_min -30
_diffrn_reflns_number 12574
_diffrn_reflns_theta_full 27.50
_diffrn_reflns_theta_max 27.50
_diffrn_reflns_theta_min 2.62
_diffrn_standards_number 0
_exptl_absorpt_coefficient_mu 0.232
_exptl_absorpt_correction_T_max 0.99
_exptl_absorpt_correction_T_min 0.90
_exptl_absorpt_correction_type multi-scan
_exptl_absorpt_process_details 'SADABS (Sheldrick, 1997)'
_exptl_crystal_colour colourless
_exptl_crystal_density_diffrn 1.499
_exptl_crystal_density_method 'not measured'
_exptl_crystal_description plate
_exptl_crystal_F_000 392
_exptl_crystal_size_max 0.25
_exptl_crystal_size_mid 0.20
_exptl_crystal_size_min 0.05
_refine_diff_density_max 0.335
_refine_diff_density_min -0.396
_refine_diff_density_rms 0.050
_refine_ls_extinction_method none
_refine_ls_goodness_of_fit_ref 1.047
_refine_ls_hydrogen_treatment constr
_refine_ls_matrix_type full
_refine_ls_number_parameters 236
_refine_ls_number_reflns 3811
_refine_ls_number_restraints 0
_refine_ls_restrained_S_all 1.047
_refine_ls_R_factor_all 0.0439
_refine_ls_R_factor_gt 0.0385
_refine_ls_shift/su_max 0.001
_refine_ls_shift/su_mean 0.000
_refine_ls_structure_factor_coef Fsqd
_refine_ls_weighting_details 'calc w=1/[\s^2^(Fo^2^)+(0.0395P)^2^+0.4496P] where P=(Fo^2^+2Fc^2^)/3'
_refine_ls_weighting_scheme calc
_refine_ls_wR_factor_gt 0.0935
_refine_ls_wR_factor_ref 0.0978
_reflns_number_gt 3390
_reflns_number_total 3811
_reflns_threshold_expression >2sigma(I)
_cod_data_source_file C0CC00865Fsup1.cif
_cod_data_source_block a52_07
_cod_original_cell_volume 831.82(14)
_cod_database_code 7111751

loop_
_symmetry_equiv_pos_as_xyz
'x, y, z'
'-x, -y, -z'

loop_
_atom_site_label
_atom_site_type_symbol
_atom_site_fract_x
_atom_site_fract_y
_atom_site_fract_z
_atom_site_U_iso_or_equiv
_atom_site_adp_type
_atom_site_occupancy
_atom_site_symmetry_multiplicity
_atom_site_calc_flag
_atom_site_refinement_flags
S1 S 0.75901(8) 0.74675(6) 0.671953(18) 0.02571(12) Uani 1 1 d .
O1 O 1.5426(2) 1.14957(15) 0.92342(5) 0.0242(2) Uani 1 1 d .
O2 O 1.3503(2) 1.69548(15) 0.86026(5) 0.0241(2) Uani 1 1 d .
O3 O 1.2086(2) 1.18111(14) 0.78703(5) 0.0213(2) Uani 1 1 d .
O4 O 0.9815(2) 0.89565(15) 0.70397(5) 0.0240(2) Uani 1 1 d .
O5 O 0.6162(3) 0.84236(18) 0.62995(6) 0.0394(3) Uani 1 1 d .
O6 O 0.6118(3) 0.66371(17) 0.71347(6) 0.0357(3) Uani 1 1 d .
N1 N 1.4355(3) 1.41868(17) 0.88965(5) 0.0180(3) Uani 1 1 d .
C1 C 1.4154(3) 1.2868(2) 0.92787(6) 0.0177(3) Uani 1 1 d .
C2 C 1.2324(3) 1.32291(19) 0.97456(6) 0.0161(3) Uani 1 1 d .
C3 C 1.0883(3) 1.48433(19) 0.97814(6) 0.0154(3) Uani 1 1 d .
C4 C 1.1210(3) 1.61527(19) 0.93920(6) 0.0164(3) Uani 1 1 d .
C5 C 1.3085(3) 1.5844(2) 0.89359(6) 0.0182(3) Uani 1 1 d .
C6 C 1.2013(3) 1.1987(2) 1.01379(6) 0.0180(3) Uani 1 1 d .
H6 H 1.3010 1.0917 1.0117 0.022 Uiso 1 1 calc R
C7 C 0.9768(3) 1.7709(2) 0.94312(6) 0.0185(3) Uani 1 1 d .
H7 H 0.9983 1.8581 0.9165 0.022 Uiso 1 1 calc R
C8 C 1.5926(3) 1.3817(2) 0.83943(6) 0.0213(3) Uani 1 1 d .
H8A H 1.7094 1.2782 0.8452 0.026 Uiso 1 1 calc R
H8B H 1.7168 1.4904 0.8354 0.026 Uiso 1 1 calc R
C9 C 1.3950(3) 1.3356(2) 0.78511(6) 0.0227(3) Uani 1 1 d .
H9A H 1.2864 1.4424 0.7786 0.027 Uiso 1 1 calc R
H9B H 1.5056 1.3129 0.7522 0.027 Uiso 1 1 calc R
C10 C 1.3352(3) 1.0126(2) 0.77713(7) 0.0212(3) Uani 1 1 d .
H10A H 1.4472 0.9872 0.8124 0.025 Uiso 1 1 calc R
H10B H 1.4601 1.0202 0.7464 0.025 Uiso 1 1 calc R
C11 C 1.1118(3) 0.8626(2) 0.75999(6) 0.0214(3) Uani 1 1 d .
H11A H 1.1924 0.7423 0.7578 0.026 Uiso 1 1 calc R
H11B H 0.9732 0.8640 0.7883 0.026 Uiso 1 1 calc R
C12 C 0.9494(3) 0.5808(2) 0.63785(7) 0.0219(3) Uani 1 1 d .
C13 C 0.9744(4) 0.4133(2) 0.65884(7) 0.0274(4) Uani 1 1 d .
H13 H 0.8925 0.3878 0.6926 0.033 Uiso 1 1 calc R
C14 C 1.1202(4) 0.2826(2) 0.63022(7) 0.0298(4) Uani 1 1 d .
H14 H 1.1381 0.1676 0.6447 0.036 Uiso 1 1 calc R
C15 C 1.2403(3) 0.3175(2) 0.58081(7) 0.0284(4) Uani 1 1 d .
C16 C 1.2123(4) 0.4870(2) 0.56104(7) 0.0300(4) Uani 1 1 d .
H16 H 1.2949 0.5132 0.5275 0.036 Uiso 1 1 calc R
C17 C 1.0679(3) 0.6191(2) 0.58880(7) 0.0277(4) Uani 1 1 d .
H17 H 1.0502 0.7343 0.5744 0.033 Uiso 1 1 calc R
C18 C 1.3941(4) 0.1753(3) 0.54892(9) 0.0425(5) Uani 1 1 d .
H18A H 1.3976 0.0659 0.5694 0.064 Uiso 1 1 calc R
H18B H 1.5849 0.2239 0.5463 0.064 Uiso 1 1 calc R
H18C H 1.2998 0.1434 0.5103 0.064 Uiso 1 1 calc R

loop_
_atom_site_aniso_label
_atom_site_aniso_U_11
_atom_site_aniso_U_22
_atom_site_aniso_U_33
_atom_site_aniso_U_23
_atom_site_aniso_U_13
_atom_site_aniso_U_12
S1 0.0209(2) 0.0231(2) 0.0311(2) -0.00437(16) 0.00054(16) -0.00052(15)
O1 0.0283(6) 0.0202(6) 0.0249(6) 0.0014(4) 0.0036(4) 0.0093(5)
O2 0.0318(6) 0.0198(6) 0.0214(5) 0.0045(4) 0.0050(5) 0.0005(5)
O3 0.0239(5) 0.0150(5) 0.0241(5) -0.0015(4) 0.0023(4) 0.0012(4)
O4 0.0283(6) 0.0192(5) 0.0231(5) 0.0008(4) 0.0003(4) -0.0035(4)
O5 0.0348(7) 0.0347(7) 0.0447(8) -0.0045(6) -0.0134(6) 0.0105(6)
O6 0.0290(6) 0.0293(7) 0.0479(8) -0.0073(6) 0.0158(6) -0.0064(5)
N1 0.0197(6) 0.0172(6) 0.0166(6) 0.0004(5) 0.0015(5) 0.0011(5)
C1 0.0178(7) 0.0158(7) 0.0180(7) -0.0007(5) -0.0026(5) 0.0003(5)
C2 0.0155(6) 0.0147(7) 0.0171(7) -0.0002(5) -0.0023(5) 0.0005(5)
C3 0.0148(6) 0.0127(7) 0.0170(7) -0.0002(5) -0.0035(5) -0.0011(5)
C4 0.0167(7) 0.0149(7) 0.0163(6) -0.0001(5) -0.0024(5) -0.0011(5)
C5 0.0190(7) 0.0162(7) 0.0177(7) -0.0007(6) -0.0014(5) -0.0021(5)
C6 0.0191(7) 0.0131(7) 0.0209(7) 0.0006(5) -0.0027(5) 0.0024(5)
C7 0.0218(7) 0.0142(7) 0.0189(7) 0.0030(5) -0.0019(6) 0.0000(6)
C8 0.0219(7) 0.0206(7) 0.0208(7) -0.0011(6) 0.0051(6) -0.0011(6)
C9 0.0332(8) 0.0162(7) 0.0181(7) 0.0000(6) 0.0034(6) -0.0013(6)
C10 0.0211(7) 0.0162(7) 0.0259(8) 0.0006(6) 0.0010(6) 0.0027(6)
C11 0.0250(8) 0.0179(7) 0.0213(7) 0.0031(6) 0.0022(6) 0.0005(6)
C12 0.0197(7) 0.0216(8) 0.0225(7) -0.0018(6) -0.0012(6) -0.0014(6)
C13 0.0318(9) 0.0258(8) 0.0243(8) 0.0025(7) 0.0045(7) -0.0019(7)
C14 0.0365(9) 0.0235(8) 0.0289(8) 0.0019(7) 0.0012(7) 0.0020(7)
C15 0.0270(8) 0.0307(9) 0.0257(8) -0.0032(7) -0.0011(6) 0.0038(7)
C16 0.0314(9) 0.0346(10) 0.0244(8) 0.0028(7) 0.0075(7) 0.0000(7)
C17 0.0304(9) 0.0253(8) 0.0277(8) 0.0064(7) 0.0022(7) -0.0006(7)
C18 0.0482(12) 0.0433(12) 0.0366(10) -0.0046(9) 0.0063(9) 0.0177(9)

loop_
_atom_type_symbol
_atom_type_description
_atom_type_scat_dispersion_real
_atom_type_scat_dispersion_imag
_atom_type_scat_source
C C 0.0033 0.0016 'International Tables Vol C Tables 4.2.6.8 and 6.1.1.4'
H H 0.0000 0.0000 'International Tables Vol C Tables 4.2.6.8 and 6.1.1.4'
N N 0.0061 0.0033 'International Tables Vol C Tables 4.2.6.8 and 6.1.1.4'
O O 0.0106 0.0060 'International Tables Vol C Tables 4.2.6.8 and 6.1.1.4'
S S 0.1246 0.1234 'International Tables Vol C Tables 4.2.6.8 and 6.1.1.4'

loop_
_geom_angle_atom_site_label_1
_geom_angle_atom_site_label_2
_geom_angle_atom_site_label_3
_geom_angle
_geom_angle_site_symmetry_1
_geom_angle_site_symmetry_3
O5 S1 O6 120.58(9) . .
O5 S1 O4 103.35(7) . .
O6 S1 O4 108.72(7) . .
O5 S1 C12 109.35(8) . .
O6 S1 C12 108.21(8) . .
O4 S1 C12 105.62(7) . .
C9 O3 C10 112.76(12) . .
C11 O4 S1 118.14(9) . .
C1 N1 C5 125.05(12) . .
C1 N1 C8 118.85(12) . .
C5 N1 C8 116.06(12) . .
O1 C1 N1 121.53(13) . .
O1 C1 C2 121.80(13) . .
N1 C1 C2 116.66(12) . .
C6 C2 C3 120.03(13) . .
C6 C2 C1 120.04(13) . .
C3 C2 C1 119.93(13) . .
C4 C3 C3 119.40(16) . 2_787
C4 C3 C2 121.10(13) . .
C3 C3 C2 119.49(16) 2_787 .
C7 C4 C3 120.18(13) . .
C7 C4 C5 120.08(13) . .
C3 C4 C5 119.73(13) . .
O2 C5 N1 120.44(14) . .
O2 C5 C4 122.20(14) . .
N1 C5 C4 117.35(13) . .
C2 C6 C7 120.41(13) . 2_787
C4 C7 C6 120.47(13) . 2_787
N1 C8 C9 110.60(12) . .
O3 C9 C8 113.53(12) . .
O3 C10 C11 108.77(12) . .
O4 C11 C10 106.80(12) . .
C13 C12 C17 120.74(15) . .
C13 C12 S1 120.55(12) . .
C17 C12 S1 118.70(13) . .
C12 C13 C14 119.41(15) . .
C15 C14 C13 120.97(16) . .
C16 C15 C14 118.16(16) . .
C16 C15 C18 120.55(16) . .
C14 C15 C18 121.29(17) . .
C17 C16 C15 121.87(16) . .
C16 C17 C12 118.85(16) . .

loop_
_geom_bond_atom_site_label_1
_geom_bond_atom_site_label_2
_geom_bond_distance
_geom_bond_site_symmetry_2
S1 O5 1.4235(14) .
S1 O6 1.4262(13) .
S1 O4 1.5730(12) .
S1 C12 1.7543(16) .
O1 C1 1.2171(18) .
O2 C5 1.2103(18) .
O3 C9 1.4157(18) .
O3 C10 1.4275(18) .
O4 C11 1.4594(18) .
N1 C1 1.3942(19) .
N1 C5 1.4003(19) .
N1 C8 1.4778(18) .
C1 C2 1.490(2) .
C2 C6 1.375(2) .
C2 C3 1.416(2) .
C3 C4 1.408(2) .
C3 C3 1.410(3) 2_787
C4 C7 1.379(2) .
C4 C5 1.480(2) .
C6 C7 1.403(2) 2_787
C7 C6 1.403(2) 2_787
C8 C9 1.522(2) .
C10 C11 1.496(2) .
C12 C13 1.383(2) .
C12 C17 1.383(2) .
C13 C14 1.388(2) .
C14 C15 1.388(2) .
C15 C16 1.386(3) .
C15 C18 1.504(2) .
C16 C17 1.382(2) .
